data_1554410
loop_
_publ_author_name
'Yang, Wen-Juan'
'Sun, Qiu'
'Sun, Jing'
'Yan, Chao-Guo'

_publ_section_title
;
 Domino aza/oxa-hetero-Diels--Alder reaction for construction of novel
 spiro[pyrido[3&#x2032;,2&#x2032;:5,6]pyrano[2,3-d]pyrimidine-7,5&#x2032;-pyrimidine]
;
_journal_issue 18
_journal_name_full 'Organic Chemistry Frontiers'
_journal_page_first 2754
_journal_paper_doi 10.1039/C8QO00784E
_journal_volume 5
_journal_year 2018
_chemical_formula_moiety 'C44 H42 Cl N5 O8'
_chemical_formula_sum 'C44 H42 Cl N5 O8'
_chemical_formula_weight 804.27
_space_group_crystal_system triclinic
_space_group_IT_number 2
_space_group_name_Hall '-P 1'
_space_group_name_H-M_alt 'P -1'
_atom_sites_solution_hydrogens geom
_audit_creation_method SHELXL-2014/7
_audit_update_record
;
2018-07-25 deposited with the CCDC.
2018-08-17 downloaded from the CCDC.
;
_cell_angle_alpha 106.696(4)
_cell_angle_beta 98.131(4)
_cell_angle_gamma 118.106(3)
_cell_formula_units_Z 4
_cell_length_a 17.135(3)
_cell_length_b 17.343(3)
_cell_length_c 20.802(3)
_cell_measurement_reflns_used 9937
_cell_measurement_temperature 296(2)
_cell_measurement_theta_max 26.87
_cell_measurement_theta_min 2.16
_cell_volume 4934.7(14)
_computing_structure_refinement 'SHELXL-2014/7 (Sheldrick, 2014)'
_diffrn_ambient_temperature 296(2)
_diffrn_measured_fraction_theta_full 0.981
_diffrn_measured_fraction_theta_max 0.977
_diffrn_measurement_device_type 'CCD area detector'
_diffrn_measurement_method 'phi and omega scans'
_diffrn_radiation_source 'fine-focus sealed tube'
_diffrn_radiation_type MoK\a
_diffrn_radiation_wavelength 0.71073
_diffrn_reflns_av_R_equivalents 0.0977
_diffrn_reflns_av_unetI/netI 0.1641
_diffrn_reflns_Laue_measured_fraction_full 0.981
_diffrn_reflns_Laue_measured_fraction_max 0.977
_diffrn_reflns_limit_h_max 22
_diffrn_reflns_limit_h_min -22
_diffrn_reflns_limit_k_max 22
_diffrn_reflns_limit_k_min -22
_diffrn_reflns_limit_l_max 27
_diffrn_reflns_limit_l_min -26
_diffrn_reflns_number 61276
_diffrn_reflns_point_group_measured_fraction_full 0.981
_diffrn_reflns_point_group_measured_fraction_max 0.977
_diffrn_reflns_theta_full 25.242
_diffrn_reflns_theta_max 27.598
_diffrn_reflns_theta_min 1.456
_exptl_absorpt_coefficient_mu 0.127
_exptl_absorpt_correction_T_max 0.975
_exptl_absorpt_correction_T_min 0.970
_exptl_absorpt_correction_type multi-scan
_exptl_absorpt_process_details sadabs
_exptl_crystal_colour yellow
_exptl_crystal_density_diffrn 1.083
_exptl_crystal_description block
_exptl_crystal_F_000 1688
_exptl_crystal_size_max 0.240
_exptl_crystal_size_mid 0.220
_exptl_crystal_size_min 0.200
_refine_diff_density_max 0.952
_refine_diff_density_min -0.366
_refine_diff_density_rms 0.084
_refine_ls_extinction_method none
_refine_ls_goodness_of_fit_ref 1.017
_refine_ls_hydrogen_treatment constr
_refine_ls_matrix_type full
_refine_ls_number_parameters 1059
_refine_ls_number_reflns 22381
_refine_ls_number_restraints 0
_refine_ls_restrained_S_all 1.017
_refine_ls_R_factor_all 0.1882
_refine_ls_R_factor_gt 0.0908
_refine_ls_shift/su_max 0.000
_refine_ls_shift/su_mean 0.000
_refine_ls_structure_factor_coef Fsqd
_refine_ls_weighting_details 'w=1/[\s^2^(Fo^2^)+(0.1300P)^2^+1.2355P] where P=(Fo^2^+2Fc^2^)/3'
_refine_ls_weighting_scheme calc
_refine_ls_wR_factor_gt 0.2191
_refine_ls_wR_factor_ref 0.2653
_reflns_Friedel_coverage 0.000
_reflns_number_gt 10788
_reflns_number_total 22381
_reflns_threshold_expression 'I > 2\s(I)'
_cod_data_source_file c8qo00784e2.cif
_cod_data_source_block 4f
_cod_original_cell_volume 4934.5(12)
_cod_database_code 1554410
_shelx_shelxl_version_number 2014/7
_shelx_space_group_comment
;
The symmetry employed for this shelxl refinement is uniquely defined
by the following loop, which should always be used as a source of
symmetry information in preference to the above space-group names.
They are only intended as comments.
;
_shelx_estimated_absorpt_t_min 0.970
_shelx_estimated_absorpt_t_max 0.975

loop_
_space_group_symop_operation_xyz
'x, y, z'
'-x, -y, -z'

loop_
_atom_site_label
_atom_site_type_symbol
_atom_site_fract_x
_atom_site_fract_y
_atom_site_fract_z
_atom_site_U_iso_or_equiv
_atom_site_adp_type
_atom_site_occupancy
_atom_site_site_symmetry_order
_atom_site_calc_flag
_atom_site_refinement_flags_posn
_atom_site_refinement_flags_adp
C1 C 0.3495(3) 0.2017(3) 0.8022(2) 0.0255(10) Uani 1 1 d . .
C2 C 0.2662(3) 0.1418(4) 0.6803(2) 0.0458(13) Uani 1 1 d . .
H2A H 0.2212 0.0797 0.6771 0.069 Uiso 1 1 calc R U
H2B H 0.2776 0.1363 0.6358 0.069 Uiso 1 1 calc R U
H2C H 0.2425 0.1826 0.6913 0.069 Uiso 1 1 calc R U
C3 C 0.2676(3) 0.1757(3) 0.8197(3) 0.0375(12) Uani 1 1 d . .
H3 H 0.2103 0.1434 0.7840 0.045 Uiso 1 1 calc R U
C4 C 0.2715(4) 0.1981(3) 0.8898(3) 0.0395(12) Uani 1 1 d . .
H4 H 0.2166 0.1806 0.9010 0.047 Uiso 1 1 calc R U
C5 C 0.3546(3) 0.2452(3) 0.9428(3) 0.0333(11) Uani 1 1 d . .
H5 H 0.3568 0.2603 0.9899 0.040 Uiso 1 1 calc R U
C6 C 0.4363(3) 0.2706(3) 0.9255(2) 0.0248(9) Uani 1 1 d . .
H6 H 0.4930 0.3025 0.9617 0.030 Uiso 1 1 calc R U
C7 C 0.4356(3) 0.2495(3) 0.8555(2) 0.0214(9) Uani 1 1 d . .
C8 C 0.5252(3) 0.2787(3) 0.8360(2) 0.0204(9) Uani 1 1 d . .
H8 H 0.5250 0.3100 0.8036 0.024 Uiso 1 1 calc R U
C9 C 0.6115(3) 0.3490(2) 0.90026(19) 0.0168(8) Uani 1 1 d . .
C10 C 0.6431(3) 0.4475(3) 0.9305(2) 0.0196(9) Uani 1 1 d . .
C11 C 0.7505(3) 0.6066(3) 1.0291(2) 0.0334(11) Uani 1 1 d . .
H11A H 0.7482 0.6212 1.0767 0.050 Uiso 1 1 calc R U
H11B H 0.7117 0.6204 1.0029 0.050 Uiso 1 1 calc R U
H11C H 0.8139 0.6446 1.0304 0.050 Uiso 1 1 calc R U
C12 C 0.7627(3) 0.4734(3) 1.0284(2) 0.0218(9) Uani 1 1 d . .
C13 C 0.7866(3) 0.3442(3) 1.0251(2) 0.0249(9) Uani 1 1 d . .
H13A H 0.7447 0.2856 1.0284 0.037 Uiso 1 1 calc R U
H13B H 0.8296 0.3914 1.0715 0.037 Uiso 1 1 calc R U
H13C H 0.8210 0.3332 0.9947 0.037 Uiso 1 1 calc R U
C14 C 0.6586(3) 0.3191(3) 0.93361(19) 0.0196(9) Uani 1 1 d . .
C15 C 0.5499(3) 0.1529(3) 0.85011(19) 0.0194(9) Uani 1 1 d . .
H15 H 0.4985 0.1324 0.8698 0.023 Uiso 1 1 calc R U
C16 C 0.5294(3) 0.1906(2) 0.79696(18) 0.0170(8) Uani 1 1 d . .
H16 H 0.4679 0.1407 0.7613 0.020 Uiso 1 1 calc R U
C17 C 0.6028(3) 0.2148(2) 0.75926(19) 0.0177(8) Uani 1 1 d . .
H17 H 0.6624 0.2676 0.7960 0.021 Uiso 1 1 calc R U
C18 C 0.5861(3) 0.2517(3) 0.7034(2) 0.0237(9) Uani 1 1 d . .
C19 C 0.6583(3) 0.3382(3) 0.7079(2) 0.0282(10) Uani 1 1 d . .
H19 H 0.7148 0.3728 0.7449 0.034 Uiso 1 1 calc R U
C20 C 0.6465(4) 0.3738(3) 0.6573(3) 0.0397(12) Uani 1 1 d . .
H20 H 0.6953 0.4322 0.6613 0.048 Uiso 1 1 calc R U
C21 C 0.5635(4) 0.3235(4) 0.6012(2) 0.0370(12) Uani 1 1 d . .
C22 C 0.5517(5) 0.3619(5) 0.5466(3) 0.0725(19) Uani 1 1 d . .
H22A H 0.5132 0.3097 0.5010 0.109 Uiso 1 1 calc R U
H22B H 0.6119 0.4036 0.5443 0.109 Uiso 1 1 calc R U
H22C H 0.5224 0.3968 0.5597 0.109 Uiso 1 1 calc R U
C23 C 0.4925(3) 0.2375(3) 0.5978(2) 0.0361(12) Uani 1 1 d . .
H23 H 0.4362 0.2023 0.5606 0.043 Uiso 1 1 calc R U
C24 C 0.5027(3) 0.2024(3) 0.6480(2) 0.0294(10) Uani 1 1 d . .
H24 H 0.4529 0.1451 0.6446 0.035 Uiso 1 1 calc R U
C25 C 0.4874(3) -0.0403(3) 0.8731(2) 0.0272(10) Uani 1 1 d . .
H25 H 0.4296 -0.0625 0.8420 0.033 Uiso 1 1 calc R U
C26 C 0.4921(3) -0.0811(3) 0.9203(2) 0.0306(10) Uani 1 1 d . .
H26 H 0.4377 -0.1304 0.9213 0.037 Uiso 1 1 calc R U
C27 C 0.5780(3) -0.0481(3) 0.9661(2) 0.0280(10) Uani 1 1 d . .
C28 C 0.6592(3) 0.0249(3) 0.9654(2) 0.0321(10) Uani 1 1 d . .
H28 H 0.7168 0.0459 0.9961 0.039 Uiso 1 1 calc R U
C29 C 0.6545(3) 0.0665(3) 0.9191(2) 0.0287(10) Uani 1 1 d . .
H29 H 0.7091 0.1169 0.9194 0.034 Uiso 1 1 calc R U
C30 C 0.5686(3) 0.0337(3) 0.8718(2) 0.0225(9) Uani 1 1 d . .
C31 C 0.7134(4) 0.0027(4) 0.7628(3) 0.0419(12) Uani 1 1 d . .
C32 C 0.8800(4) 0.0949(5) 0.8146(5) 0.099(3) Uani 1 1 d . .
H32A H 0.8756 0.0523 0.8369 0.148 Uiso 1 1 calc R U
H32B H 0.9300 0.1590 0.8456 0.148 Uiso 1 1 calc R U
H32C H 0.8922 0.0760 0.7709 0.148 Uiso 1 1 calc R U
C33 C 0.7118(5) -0.0819(4) 0.7360(4) 0.0660(18) Uani 1 1 d . .
H33 H 0.7675 -0.0803 0.7423 0.079 Uiso 1 1 calc R U
C34 C 0.6271(5) -0.1677(4) 0.7000(3) 0.0678(18) Uani 1 1 d . .
H34 H 0.6262 -0.2238 0.6807 0.081 Uiso 1 1 calc R U
C35 C 0.5433(4) -0.1719(3) 0.6922(3) 0.0541(15) Uani 1 1 d . .
H35 H 0.4864 -0.2301 0.6681 0.065 Uiso 1 1 calc R U
C36 C 0.5460(3) -0.0874(3) 0.7209(2) 0.0338(11) Uani 1 1 d . .
H36 H 0.4901 -0.0897 0.7172 0.041 Uiso 1 1 calc R U
C37 C 0.6309(3) 0.0008(3) 0.7554(2) 0.0300(10) Uani 1 1 d . .
C38 C 0.6330(3) 0.0930(3) 0.78688(19) 0.0205(9) Uani 1 1 d . .
H38 H 0.6944 0.1420 0.8230 0.025 Uiso 1 1 calc R U
C39 C 0.6170(3) 0.1302(2) 0.72845(19) 0.0195(9) Uani 1 1 d . .
C40 C 0.7103(3) 0.1717(3) 0.71350(19) 0.0200(9) Uani 1 1 d . .
C41 C 0.8102(3) 0.1406(3) 0.6504(3) 0.0472(14) Uani 1 1 d . .
H41A H 0.8178 0.1630 0.6132 0.071 Uiso 1 1 calc R U
H41B H 0.8160 0.0862 0.6394 0.071 Uiso 1 1 calc R U
H41C H 0.8576 0.1905 0.6945 0.071 Uiso 1 1 calc R U
C42 C 0.6413(3) 0.0295(3) 0.6031(2) 0.0388(12) Uani 1 1 d . .
C43 C 0.4725(4) -0.0806(3) 0.5471(2) 0.0492(14) Uani 1 1 d . .
H43A H 0.4214 -0.0717 0.5384 0.074 Uiso 1 1 calc R U
H43B H 0.4537 -0.1344 0.5596 0.074 Uiso 1 1 calc R U
H43C H 0.4898 -0.0921 0.5051 0.074 Uiso 1 1 calc R U
C44 C 0.5345(3) 0.0476(3) 0.6647(2) 0.0227(9) Uani 1 1 d . .
C45 C 0.3502(3) 0.4370(3) 0.7856(2) 0.0202(9) Uani 1 1 d . .
C46 C 0.4313(3) 0.5010(3) 0.9090(2) 0.0343(11) Uani 1 1 d . .
H46A H 0.4274 0.4421 0.9030 0.052 Uiso 1 1 calc R U
H46B H 0.4263 0.5275 0.9543 0.052 Uiso 1 1 calc R U
H46C H 0.4903 0.5454 0.9065 0.052 Uiso 1 1 calc R U
C47 C 0.4151(3) 0.4141(3) 0.7697(2) 0.0253(9) Uani 1 1 d . .
H47 H 0.4647 0.4286 0.8061 0.030 Uiso 1 1 calc R U
C48 C 0.4049(3) 0.3693(3) 0.6992(2) 0.0336(11) Uani 1 1 d . .
H48 H 0.4484 0.3549 0.6881 0.040 Uiso 1 1 calc R U
C49 C 0.3297(3) 0.3463(3) 0.6455(2) 0.0315(11) Uani 1 1 d . .
H49 H 0.3221 0.3147 0.5984 0.038 Uiso 1 1 calc R U
C50 C 0.2662(3) 0.3694(3) 0.6609(2) 0.0243(9) Uani 1 1 d . .
H50 H 0.2159 0.3530 0.6242 0.029 Uiso 1 1 calc R U
C51 C 0.2767(3) 0.4177(2) 0.73163(19) 0.0180(8) Uani 1 1 d . .
C52 C 0.2113(3) 0.4510(3) 0.7488(2) 0.0188(8) Uani 1 1 d . .
H52 H 0.2137 0.4612 0.7981 0.023 Uiso 1 1 calc R U
C53 C 0.2426(3) 0.5495(2) 0.74052(19) 0.0171(8) Uani 1 1 d . .
C54 C 0.3316(3) 0.6238(3) 0.8038(2) 0.0194(9) Uani 1 1 d . .
C55 C 0.5031(3) 0.7054(3) 0.8543(2) 0.0343(11) Uani 1 1 d . .
H55A H 0.4877 0.7102 0.8973 0.051 Uiso 1 1 calc R U
H55B H 0.5400 0.7682 0.8553 0.051 Uiso 1 1 calc R U
H55C H 0.5381 0.6754 0.8503 0.051 Uiso 1 1 calc R U
C56 C 0.4267(3) 0.6201(3) 0.7263(2) 0.0266(10) Uani 1 1 d . .
C57 C 0.3613(3) 0.5504(4) 0.5976(2) 0.0397(12) Uani 1 1 d . .
H57A H 0.3558 0.5908 0.5764 0.060 Uiso 1 1 calc R U
H57B H 0.3143 0.4847 0.5674 0.060 Uiso 1 1 calc R U
H57C H 0.4222 0.5600 0.6033 0.060 Uiso 1 1 calc R U
C58 C 0.2582(3) 0.5387(3) 0.6688(2) 0.0191(9) Uani 1 1 d . .
C59 C 0.2112(3) 0.7430(3) 0.8116(2) 0.0270(10) Uani 1 1 d . .
H59 H 0.2047 0.7303 0.8517 0.032 Uiso 1 1 calc R U
C60 C 0.2364(3) 0.8334(3) 0.8144(2) 0.0317(11) Uani 1 1 d . .
H60 H 0.2460 0.8797 0.8563 0.038 Uiso 1 1 calc R U
C61 C 0.2475(3) 0.8555(3) 0.7564(2) 0.0272(10) Uani 1 1 d . .
C62 C 0.2757(4) 0.9538(3) 0.7597(3) 0.0423(12) Uani 1 1 d . .
H62A H 0.2277 0.9483 0.7251 0.063 Uiso 1 1 calc R U
H62B H 0.3335 0.9819 0.7498 0.063 Uiso 1 1 calc R U
H62C H 0.2836 0.9935 0.8063 0.063 Uiso 1 1 calc R U
C63 C 0.2313(3) 0.7838(3) 0.6947(2) 0.0307(10) Uani 1 1 d . .
H63 H 0.2380 0.7965 0.6547 0.037 Uiso 1 1 calc R U
C64 C 0.2055(3) 0.6937(3) 0.6914(2) 0.0296(10) Uani 1 1 d . .
H64 H 0.1946 0.6471 0.6491 0.035 Uiso 1 1 calc R U
C65 C 0.1956(3) 0.6716(3) 0.7497(2) 0.0209(9) Uani 1 1 d . .
C66 C 0.1677(3) 0.5735(2) 0.74920(18) 0.0170(8) Uani 1 1 d . .
H66 H 0.1632 0.5773 0.7963 0.020 Uiso 1 1 calc R U
C67 C 0.0697(2) 0.4909(2) 0.69518(18) 0.0169(8) Uani 1 1 d . .
H67 H 0.0736 0.4818 0.6473 0.020 Uiso 1 1 calc R U
C68 C 0.0452(3) 0.3999(3) 0.70432(19) 0.0180(8) Uani 1 1 d . .
H68 H -0.0128 0.3474 0.6659 0.022 Uiso 1 1 calc R U
C69 C 0.0433(3) 0.2051(3) 0.6412(2) 0.0327(11) Uani 1 1 d . .
H69 H 0.0334 0.2110 0.5982 0.039 Uiso 1 1 calc R U
C70 C 0.0150(3) 0.1139(3) 0.6417(3) 0.0425(13) Uani 1 1 d . .
H70 H -0.0141 0.0597 0.5994 0.051 Uiso 1 1 calc R U
C71 C 0.0316(3) 0.1079(3) 0.7052(3) 0.0353(11) Uani 1 1 d . .
C72 C 0.0722(3) 0.1851(3) 0.7683(3) 0.0325(11) Uani 1 1 d . .
H72 H 0.0813 0.1784 0.8110 0.039 Uiso 1 1 calc R U
C73 C 0.0997(3) 0.2739(3) 0.7678(2) 0.0275(10) Uani 1 1 d . .
H73 H 0.1284 0.3274 0.8106 0.033 Uiso 1 1 calc R U
C74 C 0.0849(3) 0.2840(3) 0.7037(2) 0.0236(9) Uani 1 1 d . .
C75 C -0.0926(3) 0.4770(3) 0.5774(2) 0.0253(9) Uani 1 1 d . .
C76 C -0.0191(4) 0.6054(3) 0.5405(2) 0.0420(12) Uani 1 1 d . .
H76A H -0.0287 0.5636 0.4943 0.063 Uiso 1 1 calc R U
H76B H 0.0387 0.6657 0.5556 0.063 Uiso 1 1 calc R U
H76C H -0.0699 0.6152 0.5386 0.063 Uiso 1 1 calc R U
C77 C -0.1679(3) 0.4218(3) 0.5153(2) 0.0334(11) Uani 1 1 d . .
H77 H -0.1691 0.4437 0.4795 0.040 Uiso 1 1 calc R U
C78 C -0.2412(3) 0.3341(3) 0.5065(2) 0.0367(11) Uani 1 1 d . .
H78 H -0.2913 0.2967 0.4642 0.044 Uiso 1 1 calc R U
C79 C -0.2415(3) 0.3008(3) 0.5593(2) 0.0346(11) Uani 1 1 d . .
H79 H -0.2906 0.2411 0.5528 0.041 Uiso 1 1 calc R U
C80 C -0.1673(3) 0.3583(3) 0.6221(2) 0.0265(10) Uani 1 1 d . .
H80 H -0.1681 0.3371 0.6584 0.032 Uiso 1 1 calc R U
C81 C -0.0914(3) 0.4467(3) 0.63296(19) 0.0197(9) Uani 1 1 d . .
C82 C -0.0085(3) 0.5103(2) 0.70116(18) 0.0166(8) Uani 1 1 d . .
H82 H 0.0163 0.5768 0.7080 0.020 Uiso 1 1 calc R U
C83 C -0.0354(3) 0.4986(3) 0.76537(19) 0.0180(8) Uani 1 1 d . .
C84 C -0.0859(3) 0.5396(3) 0.7919(2) 0.0219(9) Uani 1 1 d . .
C85 C -0.1659(3) 0.5625(3) 0.8787(2) 0.0392(12) Uani 1 1 d . .
H85A H -0.1418 0.5900 0.9297 0.059 Uiso 1 1 calc R U
H85B H -0.2306 0.5119 0.8629 0.059 Uiso 1 1 calc R U
H85C H -0.1603 0.6108 0.8625 0.059 Uiso 1 1 calc R U
C86 C -0.0947(3) 0.4695(3) 0.8801(2) 0.0262(10) Uani 1 1 d . .
C87 C -0.0339(3) 0.3681(3) 0.8810(2) 0.0294(10) Uani 1 1 d . .
H87A H -0.0039 0.4009 0.9316 0.044 Uiso 1 1 calc R U
H87B H 0.0037 0.3488 0.8597 0.044 Uiso 1 1 calc R U
H87C H -0.0944 0.3127 0.8702 0.044 Uiso 1 1 calc R U
C88 C -0.0183(3) 0.4460(3) 0.79474(19) 0.0191(9) Uani 1 1 d . .
Cl1 Cl 0.58601(9) -0.10091(8) 1.02414(6) 0.0411(3) Uani 1 1 d . .
Cl2 Cl -0.00184(10) -0.00422(8) 0.70630(8) 0.0593(4) Uani 1 1 d . .
N1 N 0.7166(2) 0.5052(2) 0.99458(16) 0.0207(7) Uani 1 1 d . .
N2 N 0.7326(2) 0.3784(2) 0.99525(15) 0.0188(7) Uani 1 1 d . .
N3 N 0.5605(2) 0.0749(2) 0.82166(16) 0.0179(7) Uani 1 1 d . .
N4 N 0.5530(2) 0.0057(2) 0.60585(17) 0.0293(9) Uani 1 1 d . .
N5 N 0.7168(2) 0.1127(2) 0.65666(18) 0.0301(9) Uani 1 1 d . .
N6 N 0.3483(2) 0.5742(2) 0.66717(17) 0.0241(8) Uani 1 1 d . .
N7 N 0.4162(2) 0.6477(2) 0.79293(17) 0.0213(7) Uani 1 1 d . .
N8 N 0.1142(2) 0.3761(2) 0.70152(16) 0.0187(7) Uani 1 1 d . .
N9 N -0.1120(2) 0.5237(2) 0.84978(18) 0.0269(8) Uani 1 1 d . .
N10 N -0.0447(2) 0.4328(2) 0.85259(16) 0.0213(7) Uani 1 1 d . .
O1 O 0.3512(2) 0.1816(2) 0.73470(15) 0.0324(7) Uani 1 1 d . .
O2 O 0.60660(19) 0.48296(17) 0.90287(14) 0.0253(6) Uani 1 1 d . .
O3 O 0.82578(19) 0.52629(19) 1.08516(14) 0.0280(7) Uani 1 1 d . .
O4 O 0.63904(18) 0.22981(17) 0.90997(13) 0.0208(6) Uani 1 1 d . .
O5 O 0.7940(2) 0.0909(2) 0.79990(19) 0.0491(9) Uani 1 1 d . .
O6 O 0.77710(19) 0.24976(19) 0.75254(14) 0.0271(7) Uani 1 1 d . .
O7 O 0.4545(2) 0.01424(18) 0.66476(14) 0.0273(7) Uani 1 1 d . .
O8 O 0.6528(3) -0.0184(2) 0.55457(19) 0.0690(13) Uani 1 1 d . .
O9 O 0.35727(19) 0.48303(19) 0.85428(14) 0.0263(7) Uani 1 1 d . .
O10 O 0.1941(2) 0.49645(19) 0.61344(14) 0.0270(7) Uani 1 1 d . .
O11 O 0.32829(19) 0.65701(19) 0.86280(14) 0.0267(7) Uani 1 1 d . .
O12 O 0.5021(2) 0.6386(2) 0.72107(16) 0.0382(8) Uani 1 1 d . .
O13 O 0.02723(18) 0.40381(18) 0.77357(13) 0.0213(6) Uani 1 1 d . .
O14 O -0.0153(2) 0.5633(2) 0.58985(14) 0.0308(7) Uani 1 1 d . .
O15 O -0.1082(2) 0.5851(2) 0.76710(15) 0.0337(7) Uani 1 1 d . .
O16 O -0.1237(2) 0.4536(2) 0.92803(16) 0.0399(8) Uani 1 1 d . .

loop_
_atom_site_aniso_label
_atom_site_aniso_U_11
_atom_site_aniso_U_22
_atom_site_aniso_U_33
_atom_site_aniso_U_23
_atom_site_aniso_U_13
_atom_site_aniso_U_12
C1 0.026(2) 0.019(2) 0.032(2) 0.0104(18) 0.006(2) 0.0129(19)
C2 0.030(3) 0.049(3) 0.034(3) 0.013(2) -0.007(2) 0.010(2)
C3 0.023(3) 0.030(2) 0.053(3) 0.014(2) 0.001(2) 0.014(2)
C4 0.038(3) 0.037(3) 0.058(3) 0.026(3) 0.027(3) 0.024(2)
C5 0.036(3) 0.037(3) 0.046(3) 0.029(2) 0.024(3) 0.023(2)
C6 0.022(2) 0.022(2) 0.029(2) 0.0125(18) 0.0054(19) 0.0101(19)
C7 0.023(2) 0.0117(18) 0.030(2) 0.0116(17) 0.007(2) 0.0092(18)
C8 0.020(2) 0.0186(19) 0.020(2) 0.0100(16) 0.0028(18) 0.0086(18)
C9 0.016(2) 0.0152(18) 0.016(2) 0.0075(16) 0.0054(17) 0.0062(17)
C10 0.019(2) 0.020(2) 0.021(2) 0.0104(17) 0.0102(18) 0.0092(18)
C11 0.033(3) 0.020(2) 0.032(3) 0.0011(19) 0.004(2) 0.010(2)
C12 0.022(2) 0.020(2) 0.022(2) 0.0099(18) 0.0104(19) 0.0086(19)
C13 0.027(2) 0.026(2) 0.016(2) 0.0094(17) -0.0002(18) 0.012(2)
C14 0.024(2) 0.0195(19) 0.016(2) 0.0094(17) 0.0097(18) 0.0105(18)
C15 0.015(2) 0.0174(19) 0.018(2) 0.0071(16) 0.0027(17) 0.0044(17)
C16 0.018(2) 0.0131(18) 0.0133(19) 0.0055(15) -0.0022(16) 0.0050(17)
C17 0.018(2) 0.0127(18) 0.0135(19) 0.0036(15) 0.0018(17) 0.0042(17)
C18 0.032(3) 0.023(2) 0.016(2) 0.0065(17) 0.0047(19) 0.017(2)
C19 0.032(3) 0.025(2) 0.029(2) 0.0157(19) 0.009(2) 0.015(2)
C20 0.049(3) 0.042(3) 0.056(3) 0.038(3) 0.033(3) 0.030(3)
C21 0.058(3) 0.051(3) 0.033(3) 0.029(2) 0.025(3) 0.042(3)
C22 0.112(6) 0.111(5) 0.066(4) 0.073(4) 0.050(4) 0.085(5)
C23 0.046(3) 0.046(3) 0.016(2) 0.007(2) -0.002(2) 0.032(3)
C24 0.040(3) 0.022(2) 0.021(2) 0.0065(18) 0.002(2) 0.016(2)
C25 0.024(2) 0.022(2) 0.032(2) 0.0117(19) 0.008(2) 0.0092(19)
C26 0.041(3) 0.029(2) 0.034(3) 0.022(2) 0.022(2) 0.019(2)
C27 0.051(3) 0.029(2) 0.023(2) 0.0205(19) 0.018(2) 0.028(2)
C28 0.034(3) 0.034(2) 0.031(2) 0.018(2) 0.005(2) 0.019(2)
C29 0.026(2) 0.026(2) 0.033(2) 0.017(2) 0.006(2) 0.011(2)
C30 0.032(3) 0.020(2) 0.020(2) 0.0088(17) 0.0099(19) 0.016(2)
C31 0.049(3) 0.043(3) 0.060(3) 0.034(3) 0.034(3) 0.032(3)
C32 0.044(4) 0.095(5) 0.199(9) 0.083(6) 0.055(5) 0.050(4)
C33 0.081(5) 0.058(4) 0.119(5) 0.060(4) 0.072(4) 0.057(4)
C34 0.095(5) 0.047(4) 0.100(5) 0.042(4) 0.061(4) 0.052(4)
C35 0.081(4) 0.029(3) 0.053(3) 0.019(2) 0.029(3) 0.028(3)
C36 0.048(3) 0.020(2) 0.034(3) 0.012(2) 0.015(2) 0.019(2)
C37 0.039(3) 0.027(2) 0.034(3) 0.017(2) 0.018(2) 0.021(2)
C38 0.022(2) 0.0205(19) 0.018(2) 0.0082(17) 0.0053(18) 0.0103(18)
C39 0.020(2) 0.0117(18) 0.018(2) 0.0056(16) 0.0027(18) 0.0039(17)
C40 0.024(2) 0.018(2) 0.017(2) 0.0098(17) 0.0040(18) 0.0098(19)
C41 0.038(3) 0.034(3) 0.062(3) 0.014(3) 0.032(3) 0.012(2)
C42 0.042(3) 0.025(2) 0.033(3) 0.005(2) 0.020(2) 0.007(2)
C43 0.048(3) 0.032(3) 0.034(3) 0.001(2) 0.010(3) 0.006(2)
C44 0.024(2) 0.0129(18) 0.022(2) 0.0078(17) 0.0038(19) 0.0040(18)
C45 0.021(2) 0.0139(18) 0.021(2) 0.0066(16) 0.0056(18) 0.0062(17)
C46 0.032(3) 0.050(3) 0.019(2) 0.011(2) 0.004(2) 0.024(2)
C47 0.018(2) 0.021(2) 0.033(2) 0.0104(19) 0.0040(19) 0.0100(19)
C48 0.035(3) 0.033(2) 0.036(3) 0.010(2) 0.014(2) 0.023(2)
C49 0.035(3) 0.030(2) 0.030(2) 0.008(2) 0.015(2) 0.019(2)
C50 0.029(2) 0.021(2) 0.022(2) 0.0090(17) 0.0083(19) 0.0124(19)
C51 0.014(2) 0.0138(18) 0.019(2) 0.0052(16) 0.0037(17) 0.0037(16)
C52 0.019(2) 0.0194(19) 0.019(2) 0.0102(17) 0.0073(18) 0.0096(18)
C53 0.014(2) 0.0116(17) 0.0150(19) 0.0050(15) 0.0004(16) 0.0012(16)
C54 0.019(2) 0.0159(19) 0.022(2) 0.0095(17) 0.0011(18) 0.0086(17)
C55 0.023(2) 0.025(2) 0.038(3) 0.004(2) -0.004(2) 0.009(2)
C56 0.024(3) 0.017(2) 0.043(3) 0.0162(19) 0.015(2) 0.0103(19)
C57 0.040(3) 0.059(3) 0.034(3) 0.026(2) 0.021(2) 0.030(3)
C58 0.022(2) 0.0168(19) 0.016(2) 0.0070(16) 0.0023(18) 0.0090(18)
C59 0.030(3) 0.020(2) 0.025(2) 0.0077(18) 0.005(2) 0.0105(19)
C60 0.044(3) 0.020(2) 0.023(2) 0.0030(18) 0.005(2) 0.015(2)
C61 0.024(2) 0.018(2) 0.027(2) 0.0090(18) 0.0003(19) 0.0050(19)
C62 0.050(3) 0.022(2) 0.050(3) 0.019(2) 0.011(3) 0.014(2)
C63 0.040(3) 0.033(2) 0.028(2) 0.021(2) 0.014(2) 0.020(2)
C64 0.039(3) 0.028(2) 0.023(2) 0.0114(19) 0.013(2) 0.018(2)
C65 0.017(2) 0.0175(19) 0.023(2) 0.0075(17) 0.0023(18) 0.0071(17)
C66 0.019(2) 0.0178(19) 0.0086(18) 0.0024(15) 0.0001(16) 0.0084(17)
C67 0.015(2) 0.0168(18) 0.0098(18) 0.0034(15) -0.0007(16) 0.0049(17)
C68 0.013(2) 0.0161(18) 0.017(2) 0.0039(16) -0.0001(17) 0.0044(16)
C69 0.029(3) 0.024(2) 0.031(3) 0.008(2) 0.004(2) 0.008(2)
C70 0.033(3) 0.027(2) 0.050(3) 0.001(2) 0.009(3) 0.013(2)
C71 0.026(3) 0.025(2) 0.056(3) 0.018(2) 0.013(2) 0.014(2)
C72 0.027(3) 0.031(2) 0.049(3) 0.024(2) 0.014(2) 0.017(2)
C73 0.023(2) 0.022(2) 0.035(3) 0.0124(19) 0.009(2) 0.0108(19)
C74 0.010(2) 0.019(2) 0.027(2) 0.0024(18) 0.0006(18) 0.0032(17)
C75 0.025(2) 0.026(2) 0.024(2) 0.0116(18) 0.008(2) 0.012(2)
C76 0.049(3) 0.044(3) 0.034(3) 0.027(2) 0.010(2) 0.020(3)
C77 0.037(3) 0.041(3) 0.020(2) 0.014(2) 0.004(2) 0.021(2)
C78 0.025(3) 0.040(3) 0.023(2) 0.006(2) -0.005(2) 0.009(2)
C79 0.027(3) 0.028(2) 0.028(2) 0.006(2) 0.001(2) 0.006(2)
C80 0.024(2) 0.026(2) 0.024(2) 0.0111(18) 0.006(2) 0.010(2)
C81 0.019(2) 0.0203(19) 0.016(2) 0.0057(16) 0.0029(17) 0.0098(18)
C82 0.016(2) 0.0126(17) 0.0169(19) 0.0066(15) 0.0031(17) 0.0053(16)
C83 0.015(2) 0.0176(19) 0.0159(19) 0.0061(16) 0.0026(17) 0.0059(17)
C84 0.023(2) 0.0184(19) 0.020(2) 0.0086(17) 0.0059(18) 0.0074(18)
C85 0.044(3) 0.045(3) 0.048(3) 0.024(2) 0.032(3) 0.031(3)
C86 0.022(2) 0.025(2) 0.022(2) 0.0085(18) 0.0081(19) 0.0059(19)
C87 0.027(2) 0.033(2) 0.029(2) 0.023(2) 0.008(2) 0.011(2)
C88 0.015(2) 0.0149(18) 0.0135(19) 0.0023(16) 0.0007(17) 0.0016(17)
Cl1 0.0702(9) 0.0410(7) 0.0323(6) 0.0269(5) 0.0222(6) 0.0363(7)
Cl2 0.0592(9) 0.0264(6) 0.0947(11) 0.0304(7) 0.0275(8) 0.0211(6)
N1 0.0201(18) 0.0153(16) 0.0188(17) 0.0048(14) 0.0025(15) 0.0062(15)
N2 0.0201(18) 0.0212(17) 0.0138(16) 0.0080(14) 0.0029(15) 0.0105(15)
N3 0.0197(18) 0.0128(15) 0.0187(17) 0.0079(13) 0.0048(15) 0.0066(14)
N4 0.030(2) 0.0221(18) 0.0157(18) 0.0013(15) 0.0039(16) 0.0041(17)
N5 0.026(2) 0.0273(19) 0.030(2) 0.0076(16) 0.0150(18) 0.0101(17)
N6 0.023(2) 0.0279(18) 0.0234(19) 0.0149(15) 0.0106(16) 0.0121(16)
N7 0.0145(18) 0.0181(16) 0.0272(19) 0.0100(15) 0.0054(15) 0.0056(15)
N8 0.0183(18) 0.0114(15) 0.0241(18) 0.0079(13) 0.0030(15) 0.0070(14)
N9 0.023(2) 0.0282(18) 0.032(2) 0.0138(16) 0.0171(17) 0.0130(17)
N10 0.0175(18) 0.0193(16) 0.0203(18) 0.0094(14) 0.0035(15) 0.0050(15)
O1 0.0261(17) 0.0348(17) 0.0285(17) 0.0115(14) -0.0017(14) 0.0143(14)
O2 0.0243(16) 0.0172(13) 0.0306(16) 0.0102(12) 0.0042(13) 0.0094(13)
O3 0.0224(16) 0.0263(15) 0.0191(15) 0.0017(13) 0.0004(13) 0.0074(13)
O4 0.0230(15) 0.0165(13) 0.0166(14) 0.0053(11) -0.0013(12) 0.0089(12)
O5 0.037(2) 0.054(2) 0.086(3) 0.044(2) 0.033(2) 0.0339(19)
O6 0.0258(17) 0.0232(15) 0.0251(15) 0.0080(13) 0.0052(13) 0.0099(14)
O7 0.0208(17) 0.0156(13) 0.0288(16) 0.0049(12) 0.0010(13) 0.0022(13)
O8 0.061(3) 0.042(2) 0.060(2) -0.0078(18) 0.042(2) 0.0062(19)
O9 0.0258(16) 0.0351(16) 0.0203(15) 0.0109(13) 0.0046(13) 0.0190(14)
O10 0.0332(18) 0.0321(16) 0.0191(15) 0.0134(13) 0.0112(14) 0.0176(15)
O11 0.0251(16) 0.0294(15) 0.0162(15) 0.0031(12) -0.0002(13) 0.0134(14)
O12 0.0249(18) 0.0421(18) 0.054(2) 0.0256(16) 0.0210(16) 0.0174(16)
O13 0.0249(16) 0.0234(14) 0.0232(15) 0.0150(12) 0.0104(13) 0.0148(13)
O14 0.0299(17) 0.0318(16) 0.0266(16) 0.0180(13) 0.0043(14) 0.0115(14)
O15 0.0416(19) 0.0408(18) 0.0402(18) 0.0258(15) 0.0244(16) 0.0294(17)
O16 0.038(2) 0.054(2) 0.0346(18) 0.0258(16) 0.0245(16) 0.0225(17)

loop_
_atom_type_symbol
_atom_type_description
_atom_type_scat_dispersion_real
_atom_type_scat_dispersion_imag
_atom_type_scat_source
C C 0.0033 0.0016 'International Tables Vol C Tables 4.2.6.8 and 6.1.1.4'
H H 0.0000 0.0000 'International Tables Vol C Tables 4.2.6.8 and 6.1.1.4'
N N 0.0061 0.0033 'International Tables Vol C Tables 4.2.6.8 and 6.1.1.4'
O O 0.0106 0.0060 'International Tables Vol C Tables 4.2.6.8 and 6.1.1.4'
Cl Cl 0.1484 0.1585 'International Tables Vol C Tables 4.2.6.8 and 6.1.1.4'

loop_
_geom_angle_atom_site_label_1
_geom_angle_atom_site_label_2
_geom_angle_atom_site_label_3
_geom_angle
O1 C1 C7 116.3(4)
O1 C1 C3 123.5(4)
C7 C1 C3 120.1(4)
O1 C2 H2A 109.5
O1 C2 H2B 109.5
H2A C2 H2B 109.5
O1 C2 H2C 109.5
H2A C2 H2C 109.5
H2B C2 H2C 109.5
C4 C3 C1 120.1(4)
C4 C3 H3 119.9
C1 C3 H3 119.9
C5 C4 C3 120.9(4)
C5 C4 H4 119.6
C3 C4 H4 119.6
C4 C5 C6 119.1(4)
C4 C5 H5 120.4
C6 C5 H5 120.4
C5 C6 C7 121.9(4)
C5 C6 H6 119.1
C7 C6 H6 119.1
C6 C7 C1 117.9(4)
C6 C7 C8 122.3(4)
C1 C7 C8 119.9(3)
C9 C8 C7 111.8(3)
C9 C8 C16 109.8(3)
C7 C8 C16 111.6(3)
C9 C8 H8 107.8
C7 C8 H8 107.8
C16 C8 H8 107.8
C14 C9 C10 117.8(3)
C14 C9 C8 120.8(3)
C10 C9 C8 121.2(3)
O2 C10 N1 119.6(3)
O2 C10 C9 123.0(3)
N1 C10 C9 117.3(3)
N1 C11 H11A 109.5
N1 C11 H11B 109.5
H11A C11 H11B 109.5
N1 C11 H11C 109.5
H11A C11 H11C 109.5
H11B C11 H11C 109.5
O3 C12 N1 121.6(3)
O3 C12 N2 121.9(4)
N1 C12 N2 116.5(3)
N2 C13 H13A 109.5
N2 C13 H13B 109.5
H13A C13 H13B 109.5
N2 C13 H13C 109.5
H13A C13 H13C 109.5
H13B C13 H13C 109.5
O4 C14 C9 124.3(3)
O4 C14 N2 112.5(3)
C9 C14 N2 123.2(3)
N3 C15 O4 106.3(3)
N3 C15 C16 114.6(3)
O4 C15 C16 110.6(3)
N3 C15 H15 108.4
O4 C15 H15 108.4
C16 C15 H15 108.4
C15 C16 C17 110.6(3)
C15 C16 C8 109.0(3)
C17 C16 C8 111.8(3)
C15 C16 H16 108.4
C17 C16 H16 108.4
C8 C16 H16 108.4
C16 C17 C18 114.1(3)
C16 C17 C39 112.1(3)
C18 C17 C39 111.8(3)
C16 C17 H17 106.1
C18 C17 H17 106.1
C39 C17 H17 106.1
C24 C18 C19 118.2(4)
C24 C18 C17 123.2(4)
C19 C18 C17 118.6(4)
C18 C19 C20 120.4(4)
C18 C19 H19 119.8
C20 C19 H19 119.8
C21 C20 C19 121.1(4)
C21 C20 H20 119.4
C19 C20 H20 119.4
C23 C21 C20 117.4(4)
C23 C21 C22 121.8(5)
C20 C21 C22 120.8(5)
C21 C22 H22A 109.5
C21 C22 H22B 109.5
H22A C22 H22B 109.5
C21 C22 H22C 109.5
H22A C22 H22C 109.5
H22B C22 H22C 109.5
C24 C23 C21 122.0(4)
C24 C23 H23 119.0
C21 C23 H23 119.0
C23 C24 C18 120.8(4)
C23 C24 H24 119.6
C18 C24 H24 119.6
C26 C25 C30 120.4(4)
C26 C25 H25 119.8
C30 C25 H25 119.8
C27 C26 C25 119.5(4)
C27 C26 H26 120.3
C25 C26 H26 120.3
C28 C27 C26 121.0(4)
C28 C27 Cl1 118.7(3)
C26 C27 Cl1 120.3(3)
C29 C28 C27 119.6(4)
C29 C28 H28 120.2
C27 C28 H28 120.2
C28 C29 C30 120.5(4)
C28 C29 H29 119.8
C30 C29 H29 119.8
C25 C30 C29 119.0(4)
C25 C30 N3 118.6(4)
C29 C30 N3 122.3(4)
O5 C31 C37 115.7(4)
O5 C31 C33 123.6(5)
C37 C31 C33 120.7(5)
O5 C32 H32A 109.5
O5 C32 H32B 109.5
H32A C32 H32B 109.5
O5 C32 H32C 109.5
H32A C32 H32C 109.5
H32B C32 H32C 109.5
C34 C33 C31 119.5(5)
C34 C33 H33 120.2
C31 C33 H33 120.2
C33 C34 C35 121.0(5)
C33 C34 H34 119.5
C35 C34 H34 119.5
C34 C35 C36 118.7(5)
C34 C35 H35 120.6
C36 C35 H35 120.6
C35 C36 C37 121.3(5)
C35 C36 H36 119.4
C37 C36 H36 119.4
C31 C37 C36 118.6(4)
C31 C37 C38 120.5(4)
C36 C37 C38 120.9(4)
N3 C38 C37 108.2(3)
N3 C38 C39 110.9(3)
C37 C38 C39 111.7(3)
N3 C38 H38 108.6
C37 C38 H38 108.6
C39 C38 H38 108.6
C44 C39 C40 113.8(3)
C44 C39 C17 112.0(3)
C40 C39 C17 107.2(3)
C44 C39 C38 108.9(3)
C40 C39 C38 103.9(3)
C17 C39 C38 110.7(3)
O6 C40 N5 121.2(4)
O6 C40 C39 121.5(3)
N5 C40 C39 117.1(3)
N5 C41 H41A 109.5
N5 C41 H41B 109.5
H41A C41 H41B 109.5
N5 C41 H41C 109.5
H41A C41 H41C 109.5
H41B C41 H41C 109.5
O8 C42 N5 120.8(4)
O8 C42 N4 122.0(4)
N5 C42 N4 117.2(4)
N4 C43 H43A 109.5
N4 C43 H43B 109.5
H43A C43 H43B 109.5
N4 C43 H43C 109.5
H43A C43 H43C 109.5
H43B C43 H43C 109.5
O7 C44 N4 119.8(3)
O7 C44 C39 122.3(3)
N4 C44 C39 117.8(4)
O9 C45 C51 116.7(3)
O9 C45 C47 122.4(4)
C51 C45 C47 120.9(3)
O9 C46 H46A 109.5
O9 C46 H46B 109.5
H46A C46 H46B 109.5
O9 C46 H46C 109.5
H46A C46 H46C 109.5
H46B C46 H46C 109.5
C48 C47 C45 119.5(4)
C48 C47 H47 120.3
C45 C47 H47 120.3
C49 C48 C47 119.8(4)
C49 C48 H48 120.1
C47 C48 H48 120.1
C50 C49 C48 120.8(4)
C50 C49 H49 119.6
C48 C49 H49 119.6
C49 C50 C51 120.5(4)
C49 C50 H50 119.7
C51 C50 H50 119.7
C45 C51 C50 118.3(3)
C45 C51 C52 120.8(3)
C50 C51 C52 120.8(3)
N8 C52 C51 109.5(3)
N8 C52 C53 110.2(3)
C51 C52 C53 111.1(3)
N8 C52 H52 108.6
C51 C52 H52 108.6
C53 C52 H52 108.6
C54 C53 C58 113.6(3)
C54 C53 C66 108.0(3)
C58 C53 C66 113.6(3)
C54 C53 C52 104.0(3)
C58 C53 C52 108.0(3)
C66 C53 C52 109.0(3)
O11 C54 N7 121.0(3)
O11 C54 C53 121.3(4)
N7 C54 C53 117.6(3)
N7 C55 H55A 109.5
N7 C55 H55B 109.5
H55A C55 H55B 109.5
N7 C55 H55C 109.5
H55A C55 H55C 109.5
H55B C55 H55C 109.5
O12 C56 N6 121.6(4)
O12 C56 N7 120.8(4)
N6 C56 N7 117.5(4)
N6 C57 H57A 109.5
N6 C57 H57B 109.5
H57A C57 H57B 109.5
N6 C57 H57C 109.5
H57A C57 H57C 109.5
H57B C57 H57C 109.5
O10 C58 N6 119.2(3)
O10 C58 C53 122.5(3)
N6 C58 C53 118.2(3)
C65 C59 C60 121.0(4)
C65 C59 H59 119.5
C60 C59 H59 119.5
C61 C60 C59 121.4(4)
C61 C60 H60 119.3
C59 C60 H60 119.3
C60 C61 C63 117.3(4)
C60 C61 C62 121.4(4)
C63 C61 C62 121.3(4)
C61 C62 H62A 109.5
C61 C62 H62B 109.5
H62A C62 H62B 109.5
C61 C62 H62C 109.5
H62A C62 H62C 109.5
H62B C62 H62C 109.5
C64 C63 C61 121.6(4)
C64 C63 H63 119.2
C61 C63 H63 119.2
C65 C64 C63 121.3(4)
C65 C64 H64 119.3
C63 C64 H64 119.3
C64 C65 C59 117.4(4)
C64 C65 C66 123.6(3)
C59 C65 C66 119.0(3)
C65 C66 C53 113.2(3)
C65 C66 C67 113.6(3)
C53 C66 C67 111.2(3)
C65 C66 H66 106.0
C53 C66 H66 106.0
C67 C66 H66 106.0
C68 C67 C82 109.9(3)
C68 C67 C66 109.2(3)
C82 C67 C66 113.8(3)
C68 C67 H67 107.9
C82 C67 H67 107.9
C66 C67 H67 107.9
N8 C68 O13 107.5(3)
N8 C68 C67 114.7(3)
O13 C68 C67 111.3(3)
N8 C68 H68 107.7
O13 C68 H68 107.7
C67 C68 H68 107.7
C74 C69 C70 120.2(4)
C74 C69 H69 119.9
C70 C69 H69 119.9
C71 C70 C69 118.5(4)
C71 C70 H70 120.8
C69 C70 H70 120.8
C70 C71 C72 122.6(4)
C70 C71 Cl2 118.8(4)
C72 C71 Cl2 118.6(4)
C71 C72 C73 118.9(4)
C71 C72 H72 120.6
C73 C72 H72 120.6
C72 C73 C74 120.6(4)
C72 C73 H73 119.7
C74 C73 H73 119.7
C69 C74 C73 119.2(4)
C69 C74 N8 119.0(4)
C73 C74 N8 121.8(3)
O14 C75 C77 123.8(4)
O14 C75 C81 115.4(3)
C77 C75 C81 120.8(4)
O14 C76 H76A 109.5
O14 C76 H76B 109.5
H76A C76 H76B 109.5
O14 C76 H76C 109.5
H76A C76 H76C 109.5
H76B C76 H76C 109.5
C78 C77 C75 119.8(4)
C78 C77 H77 120.1
C75 C77 H77 120.1
C77 C78 C79 121.1(4)
C77 C78 H78 119.4
C79 C78 H78 119.4
C80 C79 C78 118.4(4)
C80 C79 H79 120.8
C78 C79 H79 120.8
C79 C80 C81 122.5(4)
C79 C80 H80 118.8
C81 C80 H80 118.8
C80 C81 C75 117.4(4)
C80 C81 C82 123.2(3)
C75 C81 C82 119.3(3)
C83 C82 C81 112.5(3)
C83 C82 C67 110.2(3)
C81 C82 C67 110.5(3)
C83 C82 H82 107.9
C81 C82 H82 107.9
C67 C82 H82 107.9
C88 C83 C84 120.0(3)
C88 C83 C82 121.6(3)
C84 C83 C82 118.3(3)
O15 C84 N9 119.0(4)
O15 C84 C83 125.0(4)
N9 C84 C83 115.9(3)
N9 C85 H85A 109.5
N9 C85 H85B 109.5
H85A C85 H85B 109.5
N9 C85 H85C 109.5
H85A C85 H85C 109.5
H85B C85 H85C 109.5
O16 C86 N10 121.6(4)
O16 C86 N9 121.4(4)
N10 C86 N9 117.0(3)
N10 C87 H87A 109.5
N10 C87 H87B 109.5
H87A C87 H87B 109.5
N10 C87 H87C 109.5
H87A C87 H87C 109.5
H87B C87 H87C 109.5
O13 C88 C83 124.8(3)
O13 C88 N10 113.0(3)
C83 C88 N10 122.2(3)
C12 N1 C10 124.0(3)
C12 N1 C11 116.2(3)
C10 N1 C11 119.8(3)
C14 N2 C12 121.0(3)
C14 N2 C13 120.6(3)
C12 N2 C13 118.2(3)
C15 N3 C30 112.7(3)
C15 N3 C38 115.1(3)
C30 N3 C38 112.6(3)
C42 N4 C44 124.9(3)
C42 N4 C43 117.2(3)
C44 N4 C43 117.0(4)
C40 N5 C42 124.7(4)
C40 N5 C41 118.7(3)
C42 N5 C41 116.5(3)
C58 N6 C56 124.6(3)
C58 N6 C57 117.8(3)
C56 N6 C57 117.0(3)
C54 N7 C56 124.5(3)
C54 N7 C55 119.7(3)
C56 N7 C55 115.9(3)
C68 N8 C74 113.4(3)
C68 N8 C52 117.1(3)
C74 N8 C52 112.3(3)
C86 N9 C84 124.2(3)
C86 N9 C85 117.1(3)
C84 N9 C85 118.6(3)
C86 N10 C88 120.6(3)
C86 N10 C87 116.4(3)
C88 N10 C87 122.4(3)
C1 O1 C2 117.3(3)
C14 O4 C15 118.6(3)
C31 O5 C32 117.4(4)
C45 O9 C46 116.3(3)
C88 O13 C68 117.3(3)
C75 O14 C76 117.8(3)

loop_
_geom_bond_atom_site_label_1
_geom_bond_atom_site_label_2
_geom_bond_distance
C1 O1 1.354(5)
C1 C7 1.395(5)
C1 C3 1.396(6)
C2 O1 1.419(5)
C2 H2A 0.9600
C2 H2B 0.9600
C2 H2C 0.9600
C3 C4 1.381(6)
C3 H3 0.9300
C4 C5 1.361(6)
C4 H4 0.9300
C5 C6 1.392(6)
C5 H5 0.9300
C6 C7 1.392(5)
C6 H6 0.9300
C7 C8 1.529(6)
C8 C9 1.505(5)
C8 C16 1.551(5)
C8 H8 0.9800
C9 C14 1.358(5)
C9 C10 1.423(5)
C10 O2 1.249(4)
C10 N1 1.392(5)
C11 N1 1.463(5)
C11 H11A 0.9600
C11 H11B 0.9600
C11 H11C 0.9600
C12 O3 1.220(4)
C12 N1 1.378(5)
C12 N2 1.379(5)
C13 N2 1.470(5)
C13 H13A 0.9600
C13 H13B 0.9600
C13 H13C 0.9600
C14 O4 1.334(4)
C14 N2 1.365(5)
C15 N3 1.419(5)
C15 O4 1.500(4)
C15 C16 1.515(5)
C15 H15 0.9800
C16 C17 1.532(5)
C16 H16 0.9800
C17 C18 1.532(5)
C17 C39 1.570(5)
C17 H17 0.9800
C18 C24 1.385(6)
C18 C19 1.388(6)
C19 C20 1.402(6)
C19 H19 0.9300
C20 C21 1.386(7)
C20 H20 0.9300
C21 C23 1.383(7)
C21 C22 1.507(6)
C22 H22A 0.9600
C22 H22B 0.9600
C22 H22C 0.9600
C23 C24 1.379(6)
C23 H23 0.9300
C24 H24 0.9300
C25 C26 1.379(6)
C25 C30 1.390(6)
C25 H25 0.9300
C26 C27 1.378(6)
C26 H26 0.9300
C27 C28 1.376(6)
C27 Cl1 1.738(4)
C28 C29 1.374(6)
C28 H28 0.9300
C29 C30 1.393(6)
C29 H29 0.9300
C30 N3 1.448(5)
C31 O5 1.369(6)
C31 C37 1.384(6)
C31 C33 1.397(7)
C32 O5 1.427(6)
C32 H32A 0.9600
C32 H32B 0.9600
C32 H32C 0.9600
C33 C34 1.378(8)
C33 H33 0.9300
C34 C35 1.388(8)
C34 H34 0.9300
C35 C36 1.390(6)
C35 H35 0.9300
C36 C37 1.396(6)
C36 H36 0.9300
C37 C38 1.524(5)
C38 N3 1.478(5)
C38 C39 1.578(5)
C38 H38 0.9800
C39 C44 1.510(5)
C39 C40 1.534(5)
C40 O6 1.203(4)
C40 N5 1.381(5)
C41 N5 1.476(6)
C41 H41A 0.9600
C41 H41B 0.9600
C41 H41C 0.9600
C42 O8 1.215(5)
C42 N5 1.381(5)
C42 N4 1.383(6)
C43 N4 1.471(5)
C43 H43A 0.9600
C43 H43B 0.9600
C43 H43C 0.9600
C44 O7 1.212(5)
C44 N4 1.393(5)
C45 O9 1.377(4)
C45 C51 1.395(5)
C45 C47 1.396(5)
C46 O9 1.420(5)
C46 H46A 0.9600
C46 H46B 0.9600
C46 H46C 0.9600
C47 C48 1.390(6)
C47 H47 0.9300
C48 C49 1.385(6)
C48 H48 0.9300
C49 C50 1.371(6)
C49 H49 0.9300
C50 C51 1.406(5)
C50 H50 0.9300
C51 C52 1.524(5)
C52 N8 1.480(5)
C52 C53 1.602(5)
C52 H52 0.9800
C53 C54 1.525(5)
C53 C58 1.528(5)
C53 C66 1.542(5)
C54 O11 1.218(4)
C54 N7 1.381(5)
C55 N7 1.474(5)
C55 H55A 0.9600
C55 H55B 0.9600
C55 H55C 0.9600
C56 O12 1.207(5)
C56 N6 1.383(5)
C56 N7 1.396(5)
C57 N6 1.466(5)
C57 H57A 0.9600
C57 H57B 0.9600
C57 H57C 0.9600
C58 O10 1.211(4)
C58 N6 1.377(5)
C59 C65 1.391(5)
C59 C60 1.398(5)
C59 H59 0.9300
C60 C61 1.378(6)
C60 H60 0.9300
C61 C63 1.389(5)
C61 C62 1.513(6)
C62 H62A 0.9600
C62 H62B 0.9600
C62 H62C 0.9600
C63 C64 1.385(6)
C63 H63 0.9300
C64 C65 1.381(5)
C64 H64 0.9300
C65 C66 1.532(5)
C66 C67 1.552(5)
C66 H66 0.9800
C67 C68 1.508(5)
C67 C82 1.540(5)
C67 H67 0.9800
C68 N8 1.426(5)
C68 O13 1.504(4)
C68 H68 0.9800
C69 C74 1.366(5)
C69 C70 1.423(6)
C69 H69 0.9300
C70 C71 1.355(7)
C70 H70 0.9300
C71 C72 1.363(6)
C71 Cl2 1.757(4)
C72 C73 1.386(6)
C72 H72 0.9300
C73 C74 1.398(6)
C73 H73 0.9300
C74 N8 1.450(5)
C75 O14 1.369(5)
C75 C77 1.380(6)
C75 C81 1.401(5)
C76 O14 1.431(5)
C76 H76A 0.9600
C76 H76B 0.9600
C76 H76C 0.9600
C77 C78 1.378(6)
C77 H77 0.9300
C78 C79 1.380(6)
C78 H78 0.9300
C79 C80 1.379(6)
C79 H79 0.9300
C80 C81 1.390(5)
C80 H80 0.9300
C81 C82 1.517(5)
C82 C83 1.510(5)
C82 H82 0.9800
C83 C88 1.347(5)
C83 C84 1.431(5)
C84 O15 1.225(4)
C84 N9 1.398(5)
C85 N9 1.474(5)
C85 H85A 0.9600
C85 H85B 0.9600
C85 H85C 0.9600
C86 O16 1.220(5)
C86 N10 1.381(5)
C86 N9 1.386(5)
C87 N10 1.480(5)
C87 H87A 0.9600
C87 H87B 0.9600
C87 H87C 0.9600
C88 O13 1.337(4)
C88 N10 1.385(5)
